data_4316608
loop_
_publ_author_name
'Joseph M. Zadrozny'
'Danna E. Freedman'
'David M. Jenkins'
'T. David Harris'
'Anthony T. Iavarone'
'Corine Mathoni\`ere'
'Rodolphe Cl\'erac'
'Jeffrey R. Long'

_publ_contact_author
;
        Jeffrey R. Long
        Department of Chemistry
        University of California, Berkeley
        United States of America
;
_publ_contact_author_email jrlong@chem.berkeley.edu
_publ_contact_author_fax '510 643-3832'
_publ_contact_author_phone '510 642-0860'
_publ_section_title
;
 Slow Magnetic Relaxation and Charge-Transfer in Cyano-Bridged
 Coordination Clusters Incorporating [Re(CN)7]3-/4-
;
_journal_name_full 'Inorganic Chemistry'
_journal_page_first 8886
_journal_page_last 8896
_journal_paper_doi 10.1021/ic101132z
_journal_volume 49
_journal_year 2010
_chemical_formula_moiety 'C123 H100 N27 Co4 Re, 5 (F6 P)'
_chemical_formula_sum 'C123 H100 Co4 F30 N27 P5 Re'
_chemical_formula_weight 3103.07
_chemical_name_common '[(PY5Me2)4Co4Re(CN)7](PF6)5'
_chemical_name_systematic
; 
 ? 
;
_space_group_IT_number 15
_symmetry_cell_setting monoclinic
_symmetry_space_group_name_Hall '-C 2yc'
_symmetry_space_group_name_H-M 'C 1 2/c 1'
_atom_sites_solution_hydrogens geom
_atom_sites_solution_primary direct
_atom_sites_solution_secondary difmap
_audit_creation_method SHELXL-97
_cell_angle_alpha 90.00
_cell_angle_beta 107.277(3)
_cell_angle_gamma 90.00
_cell_formula_units_Z 8
_cell_length_a 44.679(10)
_cell_length_b 18.870(4)
_cell_length_c 41.036(9)
_cell_measurement_reflns_used 9980
_cell_measurement_temperature 150(2)
_cell_measurement_theta_max 23.158
_cell_measurement_theta_min 2.220
_cell_volume 33036(13)
_computing_cell_refinement 'Bruker APEX 2 v. 2009.1'
_computing_data_collection 'Bruker APEX 2 v. 2009.1'
_computing_data_reduction 'Bruker APEX 2 v. 2009.1'
_computing_molecular_graphics DIAMOND
_computing_publication_material CIFTAB
_computing_structure_refinement 'SHELXL-97 (Sheldrick, 2008)'
_computing_structure_solution 'SHELXS-97 (Sheldrick, 2008)'
_diffrn_ambient_temperature 150(2)
_diffrn_detector_area_resol_mean 8.366
_diffrn_measured_fraction_theta_full 0.999
_diffrn_measured_fraction_theta_max 0.999
_diffrn_measurement_device_type 'Bruker APEX-I CCD'
_diffrn_measurement_method \w-scans
_diffrn_radiation_monochromator graphite
_diffrn_radiation_source 'fine-focus sealed tube'
_diffrn_radiation_type MoK\a
_diffrn_radiation_wavelength 0.71073
_diffrn_reflns_av_R_equivalents 0.1107
_diffrn_reflns_av_sigmaI/netI 0.1442
_diffrn_reflns_limit_h_max 48
_diffrn_reflns_limit_h_min -32
_diffrn_reflns_limit_k_max 20
_diffrn_reflns_limit_k_min -20
_diffrn_reflns_limit_l_max 38
_diffrn_reflns_limit_l_min -44
_diffrn_reflns_number 67753
_diffrn_reflns_theta_full 22.46
_diffrn_reflns_theta_max 22.46
_diffrn_reflns_theta_min 1.35
_exptl_absorpt_coefficient_mu 1.253
_exptl_absorpt_correction_T_max 0.7449
_exptl_absorpt_correction_T_min 0.4621
_exptl_absorpt_correction_type multi-scan
_exptl_absorpt_process_details SADABS
_exptl_crystal_colour 'wine red'
_exptl_crystal_density_diffrn 1.248
_exptl_crystal_density_meas ?
_exptl_crystal_density_method 'not measured'
_exptl_crystal_description block
_exptl_crystal_F_000 12440
_exptl_crystal_size_max 0.48
_exptl_crystal_size_mid 0.18
_exptl_crystal_size_min 0.12
_platon_squeeze_details
;
;
_refine_diff_density_max 1.506
_refine_diff_density_min -1.140
_refine_diff_density_rms 0.150
_refine_ls_extinction_method none
_refine_ls_goodness_of_fit_ref 1.047
_refine_ls_hydrogen_treatment constr
_refine_ls_matrix_type full
_refine_ls_number_parameters 913
_refine_ls_number_reflns 21480
_refine_ls_number_restraints 411
_refine_ls_restrained_S_all 1.059
_refine_ls_R_factor_all 0.1519
_refine_ls_R_factor_gt 0.1022
_refine_ls_shift/su_max 0.001
_refine_ls_shift/su_mean 0.000
_refine_ls_structure_factor_coef Fsqd
_refine_ls_weighting_details 'calc w=1/[\s^2^(Fo^2^)+(0.1527P)^2^+0.0000P] where P=(Fo^2^+2Fc^2^)/3'
_refine_ls_weighting_scheme calc
_refine_ls_wR_factor_gt 0.2607
_refine_ls_wR_factor_ref 0.2821
_reflns_number_gt 12080
_reflns_number_total 21480
_reflns_threshold_expression >2sigma(I)
_cod_data_source_file ic101132z_si_002_5.cif
_cod_data_source_block Co4Re
_cod_depositor_comments
;
The following automatic conversions were performed:

'_symmetry_cell_setting' value 'Monoclinic' changed to 'monoclinic'
according to the built-in table from CIF Core dictionary named
'cif_core.dic' version 2.4.1 from 2010-06-29.

Automatic conversion script
Id: cif_fix_values 1646 2011-03-28 12:23:43Z adriana 

The following automatic conversions were performed:

'_exptl_crystal_density_meas' value 'not measured' was changed to '?'
- the value is perceived as not measured.

Automatic conversion script
Id: cif_fix_values 3008 2015-01-20 13:52:24Z robertas 
;
_cod_database_code 4316608

loop_
_symmetry_equiv_pos_as_xyz
'x, y, z'
'-x, y, -z+1/2'
'x+1/2, y+1/2, z'
'-x+1/2, y+1/2, -z+1/2'
'-x, -y, -z'
'x, -y, z-1/2'
'-x+1/2, -y+1/2, -z'
'x+1/2, -y+1/2, z-1/2'

loop_
_atom_site_label
_atom_site_type_symbol
_atom_site_fract_x
_atom_site_fract_y
_atom_site_fract_z
_atom_site_U_iso_or_equiv
_atom_site_adp_type
_atom_site_occupancy
_atom_site_symmetry_multiplicity
_atom_site_calc_flag
_atom_site_refinement_flags
_atom_site_disorder_assembly
_atom_site_disorder_group
Re1 Re 0.117659(13) 1.40332(3) 0.011764(16) 0.0396(2) Uani 1 1 d . . .
Co1 Co 0.11460(4) 1.27579(9) 0.12272(5) 0.0443(5) Uani 1 1 d . . .
Co2 Co 0.17967(4) 1.61470(8) 0.07398(5) 0.0395(5) Uani 1 1 d . . .
Co3 Co 0.06924(4) 1.55687(9) -0.09475(5) 0.0360(5) Uani 1 1 d . . .
Co4 Co 0.12204(4) 1.18130(8) -0.06259(5) 0.0400(5) Uani 1 1 d . . .
P1 P 0.25304(10) 1.0234(2) 0.08377(12) 0.0561(12) Uani 1 1 d D . .
P2 P 0.29294(9) 0.6868(2) 0.09578(11) 0.0586(12) Uani 1 1 d D . .
P3 P 0.31853(18) 1.0928(4) 0.22568(19) 0.144(3) Uani 1 1 d D . .
P4 P 0.04829(16) 0.8952(3) 0.0372(2) 0.116(2) Uani 1 1 d D . .
P5 P 0.0000 0.2482(4) -0.2500 0.085(2) Uani 1 2 d SD . .
P6 P 0.0052(2) 1.9256(4) -0.1657(2) 0.063(3) Uani 0.50 1 d PD . .
F1 F 0.2842(3) 0.9939(10) 0.0902(4) 0.36(2) Uani 1 1 d D . .
F2 F 0.2399(3) 0.9603(5) 0.0590(3) 0.130(5) Uani 1 1 d D . .
F3 F 0.2567(4) 1.0617(6) 0.0523(3) 0.180(8) Uani 1 1 d D . .
F4 F 0.2195(3) 1.0508(10) 0.0743(5) 0.342(19) Uani 1 1 d D . .
F5 F 0.2632(4) 1.0869(6) 0.1052(3) 0.198(9) Uani 1 1 d D . .
F6 F 0.2469(5) 0.9836(7) 0.1122(3) 0.228(11) Uani 1 1 d D . .
F7 F 0.30628(16) 0.6714(3) 0.06435(19) 0.057(2) Uani 1 1 d D . .
F8 F 0.3069(2) 0.7635(4) 0.0999(2) 0.101(4) Uani 1 1 d D . .
F9 F 0.2786(2) 0.7024(5) 0.1263(2) 0.100(3) Uani 1 1 d D . .
F10 F 0.2766(3) 0.6131(5) 0.0898(3) 0.198(9) Uani 1 1 d D . .
F11 F 0.3231(2) 0.6553(6) 0.1203(2) 0.157(7) Uani 1 1 d D . .
F12 F 0.2620(2) 0.7197(7) 0.0692(3) 0.154(6) Uani 1 1 d D . .
F13 F 0.2974(3) 1.0649(7) 0.2489(3) 0.172(6) Uiso 1 1 d D . .
F14 F 0.3488(3) 1.0601(7) 0.2528(3) 0.144(5) Uiso 1 1 d D . .
F15 F 0.3235(4) 1.1657(7) 0.2450(4) 0.255(10) Uiso 1 1 d D . .
F16 F 0.3129(3) 1.0159(7) 0.2065(4) 0.216(8) Uiso 1 1 d D . .
F17 F 0.2875(3) 1.1203(8) 0.1979(4) 0.207(8) Uiso 1 1 d D . .
F18 F 0.3393(3) 1.1169(8) 0.2026(3) 0.190(7) Uiso 1 1 d D . .
F19 F 0.0421(3) 0.8745(7) -0.0019(3) 0.156(6) Uiso 1 1 d D . .
F20 F 0.0131(3) 0.9214(7) 0.0279(4) 0.195(8) Uani 1 1 d D . .
F21 F 0.0532(3) 0.9151(8) 0.0752(3) 0.199(8) Uani 1 1 d D . .
F22 F 0.0379(3) 0.8192(6) 0.0432(4) 0.194(8) Uani 1 1 d D . .
F23 F 0.0828(3) 0.8714(9) 0.0448(4) 0.272(13) Uani 1 1 d D . .
F24 F 0.0578(4) 0.9714(6) 0.0285(5) 0.326(18) Uani 1 1 d D . .
F25 F 0.0257(4) 1.9569(9) -0.1867(4) 0.093(6) Uiso 0.50 1 d PD . .
F26 F -0.0088(4) 1.9972(8) -0.1637(5) 0.125(9) Uiso 0.50 1 d PD . .
F27 F 0.0309(4) 1.9410(11) -0.1333(4) 0.170(12) Uiso 0.50 1 d PD . .
F28 F -0.0149(4) 1.8922(8) -0.1456(4) 0.076(5) Uiso 0.50 1 d PD . .
F29 F 0.0203(5) 1.8543(9) -0.1677(5) 0.173(12) Uiso 0.50 1 d PD . .
F30 F -0.0200(4) 1.9102(11) -0.1983(4) 0.189(14) Uiso 0.50 1 d PD . .
F31 F 0.0004(3) 0.2469(6) -0.2114(3) 0.104(4) Uiso 1 1 d D . .
F32 F 0.0281(4) 0.1938(10) -0.2408(6) 0.268(11) Uiso 1 1 d D . .
F33 F 0.0255(4) 0.3082(10) -0.2415(5) 0.249(10) Uiso 1 1 d D . .
N1 N 0.0839(2) 1.3627(6) 0.1267(3) 0.041(3) Uiso 1 1 d . . .
N2 N 0.1477(3) 1.3449(6) 0.1557(3) 0.046(3) Uiso 1 1 d . . .
N3 N 0.1427(3) 1.1807(7) 0.1295(3) 0.058(3) Uiso 1 1 d . . .
N4 N 0.1269(2) 1.3157(6) 0.0809(3) 0.039(3) Uiso 1 1 d . . .
N5 N 0.0808(3) 1.2077(6) 0.0909(3) 0.048(3) Uiso 1 1 d . . .
N6 N 0.1021(3) 1.2346(6) 0.1651(3) 0.053(3) Uiso 1 1 d . . .
N7 N 0.1124(3) 1.2395(6) -0.1085(3) 0.044(3) Uiso 1 1 d . . .
N8 N 0.1710(2) 1.1872(5) -0.0491(3) 0.034(3) Uiso 1 1 d . . .
N9 N 0.1314(2) 1.1162(5) -0.0191(3) 0.037(3) Uiso 1 1 d . . .
N10 N 0.1250(3) 1.0919(6) -0.0899(3) 0.044(3) Uiso 1 1 d . . .
N11 N 0.1198(2) 1.2669(6) -0.0354(3) 0.041(3) Uiso 1 1 d . . .
N12 N 0.0727(3) 1.1720(6) -0.0800(3) 0.050(3) Uiso 1 1 d . . .
N13 N 0.0453(3) 1.4628(6) -0.1170(3) 0.048(3) Uiso 1 1 d . . .
N14 N 0.0396(2) 1.5905(6) -0.0637(3) 0.039(3) Uiso 1 1 d . . .
N15 N 0.1011(2) 1.5017(6) -0.0552(3) 0.037(3) Uiso 1 1 d . . .
N16 N 0.0899(2) 1.6571(6) -0.0787(3) 0.040(3) Uiso 1 1 d . . .
N17 N 0.0363(2) 1.6127(5) -0.1357(3) 0.038(3) Uiso 1 1 d . . .
N18 N 0.0937(2) 1.5361(5) -0.1322(3) 0.037(3) Uiso 1 1 d . . .
N19 N 0.1459(3) 1.6712(6) 0.0454(3) 0.055(3) Uiso 1 1 d . . .
N20 N 0.2147(2) 1.5568(6) 0.1028(3) 0.040(3) Uiso 1 1 d . . .
N21 N 0.1999(2) 1.7006(6) 0.0953(3) 0.041(3) Uiso 1 1 d . . .
N22 N 0.1969(2) 1.6257(5) 0.0356(3) 0.034(3) Uiso 1 1 d . . .
N23 N 0.1617(3) 1.5994(6) 0.1118(3) 0.049(3) Uiso 1 1 d . . .
N24 N 0.1598(3) 1.5341(6) 0.0547(3) 0.047(3) Uiso 1 1 d . . .
N25 N 0.0476(3) 1.3361(6) -0.0164(3) 0.054(3) Uiso 1 1 d . . .
N26 N 0.0737(3) 1.5045(6) 0.0441(3) 0.055(3) Uiso 1 1 d . . .
N27 N 0.1903(3) 1.3887(6) 0.0116(3) 0.047(3) Uiso 1 1 d . . .
C1 C 0.1254(3) 1.3427(6) 0.0559(3) 0.024(3) Uiso 1 1 d . . .
C2 C 0.0894(3) 1.4675(6) 0.0315(3) 0.033(3) Uiso 1 1 d . . .
C3 C 0.1196(3) 1.3154(6) -0.0180(3) 0.025(3) Uiso 1 1 d . . .
C4 C 0.1078(3) 1.4677(6) -0.0310(3) 0.027(3) Uiso 1 1 d . . .
C5 C 0.0716(3) 1.3609(7) -0.0066(3) 0.037(3) Uiso 1 1 d . . .
C6 C 0.1640(3) 1.3923(7) 0.0120(3) 0.039(3) Uiso 1 1 d . . .
C7 C 0.1434(2) 1.4882(5) 0.0388(3) 0.017(3) Uiso 1 1 d . . .
C8 C 0.0638(3) 1.2251(8) 0.0582(4) 0.056(4) Uiso 1 1 d . . .
H8A H 0.0683 1.2691 0.0493 0.067 Uiso 1 1 calc R . .
C9 C 0.0411(4) 1.1837(9) 0.0375(4) 0.067(5) Uiso 1 1 d . . .
H9A H 0.0296 1.1997 0.0153 0.081 Uiso 1 1 calc R . .
C10 C 0.0345(4) 1.1165(9) 0.0493(5) 0.073(5) Uiso 1 1 d . . .
H10A H 0.0188 1.0863 0.0355 0.088 Uiso 1 1 calc R . .
C11 C 0.0510(4) 1.0980(9) 0.0800(4) 0.064(4) Uiso 1 1 d . . .
H11A H 0.0465 1.0529 0.0877 0.077 Uiso 1 1 calc R . .
C12 C 0.0750(4) 1.1381(8) 0.1030(4) 0.056(4) Uiso 1 1 d . . .
C13 C 0.0972(4) 1.1158(8) 0.1371(4) 0.056(4) Uiso 1 1 d . . .
C14 C 0.0885(4) 1.0385(9) 0.1437(4) 0.069(5) Uiso 1 1 d . . .
H14A H 0.0671 1.0374 0.1455 0.104 Uiso 1 1 calc R . .
H14B H 0.1031 1.0212 0.1650 0.104 Uiso 1 1 calc R . .
H14C H 0.0897 1.0082 0.1248 0.104 Uiso 1 1 calc R . .
C15 C 0.1312(4) 1.1172(8) 0.1342(4) 0.054(4) Uiso 1 1 d . . .
C16 C 0.1488(4) 1.0560(10) 0.1347(4) 0.070(5) Uiso 1 1 d . . .
H16A H 0.1398 1.0108 0.1359 0.084 Uiso 1 1 calc R . .
C17 C 0.1786(4) 1.0608(10) 0.1335(4) 0.073(5) Uiso 1 1 d . . .
H17A H 0.1907 1.0188 0.1355 0.088 Uiso 1 1 calc R . .
C18 C 0.1919(4) 1.1242(9) 0.1295(4) 0.071(5) Uiso 1 1 d . . .
H18A H 0.2129 1.1277 0.1288 0.086 Uiso 1 1 calc R . .
C19 C 0.1722(4) 1.1842(9) 0.1263(4) 0.060(4) Uiso 1 1 d . . .
H19A H 0.1798 1.2289 0.1218 0.072 Uiso 1 1 calc R . .
C20 C 0.0959(4) 1.1642(9) 0.1654(4) 0.068(5) Uiso 1 1 d . . .
C21 C 0.0876(4) 1.1382(9) 0.1944(4) 0.058(4) Uiso 1 1 d . . .
H21A H 0.0810 1.0904 0.1946 0.070 Uiso 1 1 calc R . .
C22 C 0.0890(4) 1.1792(10) 0.2209(5) 0.077(5) Uiso 1 1 d . . .
H22A H 0.0846 1.1589 0.2402 0.092 Uiso 1 1 calc R . .
C23 C 0.0969(4) 1.2531(9) 0.2220(4) 0.063(5) Uiso 1 1 d . . .
H23A H 0.0978 1.2829 0.2410 0.076 Uiso 1 1 calc R . .
C24 C 0.1035(3) 1.2774(7) 0.1918(4) 0.045(4) Uiso 1 1 d . . .
C25 C 0.1098(3) 1.3574(7) 0.1886(4) 0.045(4) Uiso 1 1 d . . .
C26 C 0.1075(3) 1.3962(8) 0.2218(4) 0.054(4) Uiso 1 1 d . . .
H26A H 0.1234 1.3771 0.2417 0.082 Uiso 1 1 calc R . .
H26B H 0.0866 1.3886 0.2243 0.082 Uiso 1 1 calc R . .
H26C H 0.1110 1.4471 0.2199 0.082 Uiso 1 1 calc R . .
C27 C 0.0854(3) 1.3882(7) 0.1574(4) 0.042(3) Uiso 1 1 d . . .
C28 C 0.0643(3) 1.4428(7) 0.1610(3) 0.038(3) Uiso 1 1 d . . .
H28A H 0.0653 1.4610 0.1829 0.045 Uiso 1 1 calc R . .
C29 C 0.0425(3) 1.4684(7) 0.1318(4) 0.046(4) Uiso 1 1 d . . .
H29A H 0.0278 1.5034 0.1336 0.055 Uiso 1 1 calc R . .
C30 C 0.0421(3) 1.4434(7) 0.0999(4) 0.045(4) Uiso 1 1 d . . .
H30A H 0.0279 1.4616 0.0796 0.054 Uiso 1 1 calc R . .
C31 C 0.0637(3) 1.3900(7) 0.0990(4) 0.044(4) Uiso 1 1 d . . .
H31A H 0.0638 1.3724 0.0774 0.053 Uiso 1 1 calc R . .
C32 C 0.1425(3) 1.3696(8) 0.1849(4) 0.052(4) Uiso 1 1 d . . .
C33 C 0.1659(4) 1.4071(8) 0.2089(4) 0.062(4) Uiso 1 1 d . . .
H33A H 0.1631 1.4209 0.2301 0.074 Uiso 1 1 calc R . .
C34 C 0.1928(5) 1.4233(10) 0.2012(5) 0.084(6) Uiso 1 1 d . . .
H34A H 0.2088 1.4496 0.2170 0.101 Uiso 1 1 calc R . .
C35 C 0.1971(4) 1.4027(9) 0.1713(4) 0.067(5) Uiso 1 1 d . . .
H35A H 0.2154 1.4163 0.1655 0.080 Uiso 1 1 calc R . .
C36 C 0.1745(3) 1.3615(7) 0.1495(4) 0.049(4) Uiso 1 1 d . . .
H36A H 0.1780 1.3443 0.1292 0.059 Uiso 1 1 calc R . .
C37 C 0.2244(3) 1.4962(7) 0.0908(4) 0.045(4) Uiso 1 1 d . . .
H37A H 0.2128 1.4783 0.0691 0.054 Uiso 1 1 calc R . .
C38 C 0.2507(3) 1.4602(8) 0.1099(4) 0.054(4) Uiso 1 1 d . . .
H38A H 0.2572 1.4188 0.1006 0.065 Uiso 1 1 calc R . .
C39 C 0.2674(4) 1.4824(8) 0.1411(4) 0.054(4) Uiso 1 1 d . . .
H39A H 0.2862 1.4592 0.1535 0.065 Uiso 1 1 calc R . .
C40 C 0.2559(4) 1.5411(8) 0.1546(4) 0.059(4) Uiso 1 1 d . . .
H40A H 0.2663 1.5568 0.1771 0.071 Uiso 1 1 calc R . .
C41 C 0.2284(3) 1.5772(7) 0.1343(4) 0.044(4) Uiso 1 1 d . . .
C42 C 0.2146(4) 1.6374(8) 0.1503(4) 0.055(4) Uiso 1 1 d . . .
C43 C 0.2314(4) 1.6471(9) 0.1882(4) 0.064(5) Uiso 1 1 d . . .
H43A H 0.2530 1.6625 0.1912 0.096 Uiso 1 1 calc R . .
H43B H 0.2315 1.6020 0.2001 0.096 Uiso 1 1 calc R . .
H43C H 0.2204 1.6830 0.1976 0.096 Uiso 1 1 calc R . .
C44 C 0.1783(3) 1.6121(7) 0.1439(4) 0.046(4) Uiso 1 1 d . . .
C45 C 0.1674(4) 1.6052(8) 0.1722(4) 0.062(4) Uiso 1 1 d . . .
H45A H 0.1796 1.6181 0.1946 0.074 Uiso 1 1 calc R . .
C46 C 0.1358(4) 1.5768(9) 0.1649(5) 0.068(5) Uiso 1 1 d . . .
H46A H 0.1263 1.5701 0.1825 0.082 Uiso 1 1 calc R . .
C47 C 0.1211(4) 1.5611(8) 0.1336(4) 0.051(4) Uiso 1 1 d . . .
H47A H 0.1004 1.5433 0.1289 0.061 Uiso 1 1 calc R . .
C48 C 0.1334(3) 1.5682(8) 0.1062(4) 0.051(4) Uiso 1 1 d . . .
H48A H 0.1221 1.5515 0.0841 0.061 Uiso 1 1 calc R . .
C49 C 0.2124(4) 1.7038(8) 0.1283(4) 0.057(4) Uiso 1 1 d . . .
C50 C 0.2250(4) 1.7656(10) 0.1448(5) 0.086(6) Uiso 1 1 d . . .
H50A H 0.2340 1.7660 0.1689 0.104 Uiso 1 1 calc R . .
C51 C 0.2246(4) 1.8269(11) 0.1262(5) 0.083(6) Uiso 1 1 d . . .
H51A H 0.2322 1.8703 0.1373 0.100 Uiso 1 1 calc R . .
C52 C 0.2133(4) 1.8234(9) 0.0921(4) 0.064(5) Uiso 1 1 d . . .
H52A H 0.2135 1.8645 0.0787 0.077 Uiso 1 1 calc R . .
C53 C 0.2014(3) 1.7614(7) 0.0762(3) 0.040(3) Uiso 1 1 d . . .
C54 C 0.1856(3) 1.7545(7) 0.0386(3) 0.037(3) Uiso 1 1 d . . .
C55 C 0.1897(3) 1.8253(8) 0.0218(4) 0.054(4) Uiso 1 1 d . . .
H55A H 0.1806 1.8636 0.0319 0.082 Uiso 1 1 calc R . .
H55B H 0.1790 1.8228 -0.0027 0.082 Uiso 1 1 calc R . .
H55C H 0.2120 1.8345 0.0257 0.082 Uiso 1 1 calc R . .
C56 C 0.1513(3) 1.7351(7) 0.0320(3) 0.034(3) Uiso 1 1 d . . .
C57 C 0.1295(4) 1.7782(9) 0.0121(4) 0.062(5) Uiso 1 1 d . . .
H57A H 0.1353 1.8211 0.0035 0.075 Uiso 1 1 calc R . .
C58 C 0.0979(4) 1.7583(9) 0.0043(4) 0.066(5) Uiso 1 1 d . . .
H58A H 0.0821 1.7900 -0.0080 0.079 Uiso 1 1 calc R . .
C59 C 0.0894(4) 1.6913(8) 0.0146(4) 0.058(4) Uiso 1 1 d . . .
H59A H 0.0684 1.6747 0.0086 0.070 Uiso 1 1 calc R . .
C60 C 0.1155(3) 1.6510(8) 0.0351(4) 0.049(4) Uiso 1 1 d . . .
H60A H 0.1109 1.6054 0.0422 0.059 Uiso 1 1 calc R . .
C61 C 0.2003(3) 1.6913(7) 0.0229(3) 0.034(3) Uiso 1 1 d . . .
C62 C 0.2124(3) 1.7011(7) -0.0038(3) 0.042(4) Uiso 1 1 d . . .
H62A H 0.2148 1.7477 -0.0114 0.051 Uiso 1 1 calc R . .
C63 C 0.2210(3) 1.6430(6) -0.0199(3) 0.037(3) Uiso 1 1 d . . .
H63A H 0.2298 1.6488 -0.0381 0.044 Uiso 1 1 calc R . .
C64 C 0.2162(3) 1.5778(7) -0.0085(3) 0.037(3) Uiso 1 1 d . . .
H64A H 0.2212 1.5366 -0.0191 0.044 Uiso 1 1 calc R . .
C65 C 0.2037(3) 1.5708(8) 0.0192(4) 0.050(4) Uiso 1 1 d . . .
H65A H 0.2000 1.5246 0.0264 0.060 Uiso 1 1 calc R . .
C66 C 0.1218(3) 1.6655(7) -0.0681(3) 0.044(4) Uiso 1 1 d . . .
H66A H 0.1344 1.6246 -0.0612 0.052 Uiso 1 1 calc R . .
C67 C 0.1357(4) 1.7268(8) -0.0669(4) 0.056(4) Uiso 1 1 d . . .
H67A H 0.1579 1.7296 -0.0588 0.067 Uiso 1 1 calc R . .
C68 C 0.1179(4) 1.7887(8) -0.0776(4) 0.057(4) Uiso 1 1 d . . .
H68A H 0.1277 1.8326 -0.0794 0.068 Uiso 1 1 calc R . .
C69 C 0.0843(4) 1.7832(9) -0.0858(4) 0.069(5) Uiso 1 1 d . . .
H69A H 0.0711 1.8236 -0.0910 0.083 Uiso 1 1 calc R . .
C70 C 0.0726(3) 1.7166(8) -0.0856(4) 0.049(4) Uiso 1 1 d . . .
C71 C 0.0358(3) 1.7055(8) -0.0936(4) 0.052(4) Uiso 1 1 d . . .
C72 C 0.0202(4) 1.7792(9) -0.0930(4) 0.072(5) Uiso 1 1 d . . .
H72A H -0.0025 1.7734 -0.0980 0.107 Uiso 1 1 calc R . .
H72B H 0.0247 1.8101 -0.1102 0.107 Uiso 1 1 calc R . .
H72C H 0.0287 1.8006 -0.0703 0.107 Uiso 1 1 calc R . .
C73 C 0.0291(3) 1.6583(8) -0.0665(4) 0.047(4) Uiso 1 1 d . . .
C74 C 0.0123(4) 1.6787(9) -0.0448(4) 0.068(5) Uiso 1 1 d . . .
H74A H 0.0034 1.7249 -0.0478 0.081 Uiso 1 1 calc R . .
C75 C 0.0075(4) 1.6403(9) -0.0205(4) 0.067(5) Uiso 1 1 d . . .
H75A H -0.0039 1.6579 -0.0061 0.081 Uiso 1 1 calc R . .
C76 C 0.0198(4) 1.5729(9) -0.0167(4) 0.065(5) Uiso 1 1 d . . .
H76A H 0.0172 1.5423 0.0006 0.078 Uiso 1 1 calc R . .
C77 C 0.0367(3) 1.5501(8) -0.0397(4) 0.049(4) Uiso 1 1 d . . .
H77A H 0.0458 1.5042 -0.0370 0.058 Uiso 1 1 calc R . .
C78 C 0.0236(3) 1.6727(8) -0.1294(4) 0.051(4) Uiso 1 1 d . . .
C79 C -0.0024(3) 1.7020(8) -0.1547(4) 0.049(4) Uiso 1 1 d . . .
H79A H -0.0123 1.7434 -0.1497 0.059 Uiso 1 1 calc R . .
C80 C -0.0130(4) 1.6718(8) -0.1853(4) 0.059(4) Uiso 1 1 d . . .
H80A H -0.0299 1.6921 -0.2025 0.071 Uiso 1 1 calc R . .
C81 C 0.0011(4) 1.6109(8) -0.1915(4) 0.062(4) Uiso 1 1 d . . .
H81A H -0.0060 1.5887 -0.2132 0.074 Uiso 1 1 calc R . .
C82 C 0.0261(3) 1.5813(7) -0.1656(4) 0.041(3) Uiso 1 1 d . . .
C83 C 0.0417(3) 1.5141(7) -0.1737(4) 0.048(4) Uiso 1 1 d . . .
C84 C 0.0285(4) 1.4938(8) -0.2109(4) 0.061(4) Uiso 1 1 d . . .
H84A H 0.0325 1.5320 -0.2252 0.092 Uiso 1 1 calc R . .
H84B H 0.0059 1.4860 -0.2163 0.092 Uiso 1 1 calc R . .
H84C H 0.0386 1.4501 -0.2152 0.092 Uiso 1 1 calc R . .
C85 C 0.0941(3) 1.5186(7) -0.1883(4) 0.047(4) Uiso 1 1 d . . .
H85A H 0.0829 1.5098 -0.2115 0.057 Uiso 1 1 calc R . .
C86 C 0.1248(4) 1.5256(9) -0.1792(5) 0.071(5) Uiso 1 1 d . . .
H86A H 0.1352 1.5252 -0.1963 0.085 Uiso 1 1 calc R . .
C87 C 0.1420(4) 1.5334(8) -0.1462(4) 0.063(5) Uiso 1 1 d . . .
H87A H 0.1642 1.5363 -0.1401 0.076 Uiso 1 1 calc R . .
C88 C 0.1260(4) 1.5373(8) -0.1202(4) 0.062(4) Uiso 1 1 d . . .
H88A H 0.1370 1.5404 -0.0965 0.075 Uiso 1 1 calc R . .
C89 C 0.0780(3) 1.5241(7) -0.1641(3) 0.039(3) Uiso 1 1 d . . .
C90 C 0.0354(3) 1.4516(7) -0.1501(3) 0.039(3) Uiso 1 1 d . . .
C91 C 0.0213(3) 1.3876(7) -0.1642(4) 0.049(4) Uiso 1 1 d . . .
H91A H 0.0150 1.3801 -0.1882 0.059 Uiso 1 1 calc R . .
C92 C 0.0170(4) 1.3367(9) -0.1427(4) 0.063(5) Uiso 1 1 d . . .
H92A H 0.0057 1.2947 -0.1516 0.076 Uiso 1 1 calc R . .
C93 C 0.0284(3) 1.3455(7) -0.1089(4) 0.045(4) Uiso 1 1 d . . .
H93A H 0.0273 1.3081 -0.0938 0.054 Uiso 1 1 calc R . .
C94 C 0.0422(3) 1.4108(8) -0.0959(4) 0.052(4) Uiso 1 1 d . . .
H94A H 0.0493 1.4182 -0.0719 0.062 Uiso 1 1 calc R . .
C95 C 0.1228(4) 1.3073(9) -0.1089(5) 0.074(5) Uiso 1 1 d . . .
H95A H 0.1329 1.3311 -0.0882 0.089 Uiso 1 1 calc R . .
C96 C 0.1182(4) 1.3419(11) -0.1407(5) 0.085(6) Uiso 1 1 d . . .
H96A H 0.1258 1.3889 -0.1406 0.102 Uiso 1 1 calc R . .
C97 C 0.1050(5) 1.3145(11) -0.1682(6) 0.094(6) Uiso 1 1 d . . .
H97A H 0.1046 1.3377 -0.1888 0.113 Uiso 1 1 calc R . .
C98 C 0.0888(4) 1.2415(9) -0.1689(5) 0.075(5) Uiso 1 1 d . . .
H98A H 0.0757 1.2207 -0.1892 0.090 Uiso 1 1 calc R . .
C99 C 0.0952(4) 1.2100(9) -0.1377(5) 0.068(5) Uiso 1 1 d . . .
C100 C 0.0786(4) 1.1358(9) -0.1353(4) 0.064(5) Uiso 1 1 d . . .
C101 C 0.0601(4) 1.1150(9) -0.1709(4) 0.067(5) Uiso 1 1 d . . .
H10B H 0.0433 1.1496 -0.1799 0.100 Uiso 1 1 calc R . .
H10C H 0.0509 1.0680 -0.1705 0.100 Uiso 1 1 calc R . .
H10D H 0.0739 1.1139 -0.1855 0.100 Uiso 1 1 calc R . .
C102 C 0.0590(4) 1.1463(9) -0.1118(5) 0.071(5) Uiso 1 1 d . . .
C103 C 0.0252(4) 1.1361(10) -0.1216(5) 0.083(6) Uiso 1 1 d . . .
H10E H 0.0144 1.1199 -0.1439 0.099 Uiso 1 1 calc R . .
C104 C 0.0090(4) 1.1496(9) -0.0994(5) 0.074(5) Uiso 1 1 d . . .
H10F H -0.0127 1.1384 -0.1062 0.089 Uiso 1 1 calc R . .
C105 C 0.0215(4) 1.1775(9) -0.0684(5) 0.072(5) Uiso 1 1 d . . .
H10G H 0.0089 1.1883 -0.0540 0.086 Uiso 1 1 calc R . .
C106 C 0.0546(3) 1.1904(6) -0.0578(3) 0.031(3) Uiso 1 1 d . . .
H10H H 0.0644 1.2111 -0.0362 0.037 Uiso 1 1 calc R . .
C107 C 0.1055(4) 1.0798(9) -0.1211(4) 0.064(5) Uiso 1 1 d . . .
C108 C 0.1048(4) 1.0175(8) -0.1392(4) 0.062(4) Uiso 1 1 d . . .
H10I H 0.0892 1.0089 -0.1603 0.074 Uiso 1 1 calc R . .
C109 C 0.1279(4) 0.9686(10) -0.1251(5) 0.075(5) Uiso 1 1 d . . .
H10J H 0.1292 0.9267 -0.1374 0.090 Uiso 1 1 calc R . .
C110 C 0.1495(3) 0.9794(7) -0.0930(4) 0.046(4) Uiso 1 1 d . . .
H11B H 0.1654 0.9453 -0.0835 0.055 Uiso 1 1 calc R . .
C111 C 0.1474(3) 1.0421(7) -0.0748(3) 0.043(4) Uiso 1 1 d . . .
C112 C 0.1704(3) 1.0563(7) -0.0413(3) 0.041(3) Uiso 1 1 d . . .
C113 C 0.1932(3) 0.9942(7) -0.0296(4) 0.049(4) Uiso 1 1 d . . .
H11C H 0.1813 0.9505 -0.0297 0.074 Uiso 1 1 calc R . .
H11D H 0.2068 1.0034 -0.0064 0.074 Uiso 1 1 calc R . .
H11E H 0.2060 0.9890 -0.0451 0.074 Uiso 1 1 calc R . .
C114 C 0.1889(3) 1.1258(6) -0.0411(3) 0.032(3) Uiso 1 1 d . . .
C115 C 0.2206(3) 1.1295(7) -0.0352(3) 0.042(3) Uiso 1 1 d . . .
H11F H 0.2324 1.0868 -0.0310 0.051 Uiso 1 1 calc R . .
C116 C 0.2358(4) 1.1907(8) -0.0353(4) 0.054(4) Uiso 1 1 d . . .
H11G H 0.2580 1.1916 -0.0306 0.065 Uiso 1 1 calc R . .
C117 C 0.2181(4) 1.2540(8) -0.0423(4) 0.056(4) Uiso 1 1 d . . .
H11H H 0.2279 1.2984 -0.0431 0.067 Uiso 1 1 calc R . .
C118 C 0.1866(3) 1.2494(7) -0.0480(3) 0.042(4) Uiso 1 1 d . . .
H11I H 0.1748 1.2921 -0.0514 0.051 Uiso 1 1 calc R . .
C119 C 0.1524(3) 1.0648(7) -0.0139(3) 0.036(3) Uiso 1 1 d . . .
C120 C 0.1603(3) 1.0243(7) 0.0158(4) 0.045(4) Uiso 1 1 d . . .
H12A H 0.1770 0.9913 0.0201 0.054 Uiso 1 1 calc R . .
C121 C 0.1439(4) 1.0321(9) 0.0384(5) 0.072(5) Uiso 1 1 d . . .
H12B H 0.1481 1.0022 0.0579 0.086 Uiso 1 1 calc R . .
C122 C 0.1207(4) 1.0843(9) 0.0331(4) 0.066(5) Uiso 1 1 d . . .
H12C H 0.1090 1.0920 0.0487 0.080 Uiso 1 1 calc R . .
C123 C 0.1161(4) 1.1234(9) 0.0040(4) 0.070(5) Uiso 1 1 d . . .
H12D H 0.1004 1.1592 -0.0001 0.084 Uiso 1 1 calc R . .

loop_
_atom_site_aniso_label
_atom_site_aniso_U_11
_atom_site_aniso_U_22
_atom_site_aniso_U_33
_atom_site_aniso_U_23
_atom_site_aniso_U_13
_atom_site_aniso_U_12
Re1 0.0332(3) 0.0271(3) 0.0624(4) 0.0131(3) 0.0203(3) 0.0043(3)
Co1 0.0498(12) 0.0306(10) 0.0603(14) 0.0126(9) 0.0284(10) 0.0100(9)
Co2 0.0356(11) 0.0185(9) 0.0704(14) 0.0058(8) 0.0248(10) 0.0039(7)
Co3 0.0308(10) 0.0232(9) 0.0561(13) 0.0069(9) 0.0160(9) 0.0045(8)
Co4 0.0337(11) 0.0184(9) 0.0649(14) 0.0080(9) 0.0101(9) 0.0013(8)
P1 0.061(3) 0.037(2) 0.070(3) -0.007(2) 0.021(2) 0.002(2)
P2 0.054(3) 0.045(2) 0.077(3) -0.005(2) 0.019(2) -0.010(2)
P3 0.162(7) 0.154(7) 0.130(7) 0.026(6) 0.067(6) 0.049(6)
P4 0.122(6) 0.091(5) 0.160(7) -0.024(4) 0.078(5) 0.007(4)
P5 0.086(5) 0.063(5) 0.090(6) 0.000 0.003(4) 0.000
P6 0.084(7) 0.031(4) 0.079(7) 0.021(4) 0.030(5) -0.011(4)
F1 0.131(15) 0.72(6) 0.187(19) -0.14(3) -0.033(13) 0.25(3)
F2 0.179(13) 0.082(8) 0.140(12) -0.029(8) 0.064(10) -0.023(8)
F3 0.31(2) 0.092(10) 0.176(16) -0.010(10) 0.133(16) -0.060(12)
F4 0.161(19) 0.54(5) 0.31(3) -0.13(3) 0.054(19) 0.16(3)
F5 0.28(2) 0.163(15) 0.198(17) -0.120(13) 0.137(16) -0.119(15)
F6 0.45(4) 0.105(12) 0.159(16) -0.017(11) 0.135(19) -0.076(17)
F7 0.047(5) 0.032(4) 0.090(7) 0.005(4) 0.019(5) -0.016(4)
F8 0.127(9) 0.057(6) 0.133(10) -0.024(6) 0.060(8) -0.028(6)
F9 0.116(9) 0.095(8) 0.106(9) -0.002(7) 0.060(7) -0.019(7)
F10 0.31(2) 0.153(13) 0.207(16) -0.083(12) 0.192(17) -0.172(15)
F11 0.169(13) 0.224(16) 0.067(8) 0.029(9) 0.019(8) 0.148(12)
F12 0.064(8) 0.235(18) 0.148(13) -0.038(12) 0.009(8) 0.029(9)
F20 0.213(18) 0.152(14) 0.26(2) 0.064(13) 0.139(16) 0.119(13)
F21 0.185(17) 0.21(2) 0.22(2) -0.052(16) 0.089(15) 0.015(14)
F22 0.226(19) 0.077(10) 0.31(2) -0.040(12) 0.131(17) 0.001(11)
F23 0.141(16) 0.31(3) 0.38(3) -0.15(2) 0.105(18) 0.047(17)
F24 0.42(4) 0.146(17) 0.58(5) -0.17(2) 0.41(4) -0.16(2)

loop_
_atom_type_symbol
_atom_type_description
_atom_type_scat_dispersion_real
_atom_type_scat_dispersion_imag
_atom_type_scat_source
C C 0.0033 0.0016 'International Tables Vol C Tables 4.2.6.8 and 6.1.1.4'
H H 0.0000 0.0000 'International Tables Vol C Tables 4.2.6.8 and 6.1.1.4'
N N 0.0061 0.0033 'International Tables Vol C Tables 4.2.6.8 and 6.1.1.4'
F F 0.0171 0.0103 'International Tables Vol C Tables 4.2.6.8 and 6.1.1.4'
P P 0.1023 0.0942 'International Tables Vol C Tables 4.2.6.8 and 6.1.1.4'
Co Co 0.3494 0.9721 'International Tables Vol C Tables 4.2.6.8 and 6.1.1.4'
Re Re -1.0185 7.2310 'International Tables Vol C Tables 4.2.6.8 and 6.1.1.4'

loop_
_geom_angle_atom_site_label_1
_geom_angle_atom_site_label_2
_geom_angle_atom_site_label_3
_geom_angle
_geom_angle_site_symmetry_1
_geom_angle_site_symmetry_3
_geom_angle_publ_flag
C4 Re1 C3 90.3(5) . . ?
C4 Re1 C6 91.4(5) . . ?
C3 Re1 C6 73.0(5) . . ?
C4 Re1 C2 89.2(5) . . ?
C3 Re1 C2 146.1(5) . . ?
C6 Re1 C2 140.9(5) . . ?
C4 Re1 C1 176.0(4) . . ?
C3 Re1 C1 92.8(5) . . ?
C6 Re1 C1 91.9(5) . . ?
C2 Re1 C1 86.8(5) . . ?
C4 Re1 C7 86.9(4) . . ?
C3 Re1 C7 144.4(4) . . ?
C6 Re1 C7 71.5(5) . . ?
C2 Re1 C7 69.5(4) . . ?
C1 Re1 C7 92.1(4) . . ?
C4 Re1 C5 88.8(5) . . ?
C3 Re1 C5 72.2(5) . . ?
C6 Re1 C5 145.3(5) . . ?
C2 Re1 C5 73.8(5) . . ?
C1 Re1 C5 89.7(5) . . ?
C7 Re1 C5 143.1(5) . . ?
N4 Co1 N5 91.5(4) . . ?
N4 Co1 N6 179.7(5) . . ?
N5 Co1 N6 88.3(5) . . ?
N4 Co1 N2 90.0(4) . . ?
N5 Co1 N2 178.2(5) . . ?
N6 Co1 N2 90.3(5) . . ?
N4 Co1 N3 96.9(4) . . ?
N5 Co1 N3 81.7(5) . . ?
N6 Co1 N3 82.9(5) . . ?
N2 Co1 N3 99.2(5) . . ?
N4 Co1 N1 96.6(4) . . ?
N5 Co1 N1 98.8(4) . . ?
N6 Co1 N1 83.7(4) . . ?
N2 Co1 N1 79.9(4) . . ?
N3 Co1 N1 166.5(5) . . ?
N24 Co2 N19 90.2(5) . . ?
N24 Co2 N21 178.2(5) . . ?
N19 Co2 N21 89.3(5) . . ?
N24 Co2 N22 89.7(5) . . ?
N19 Co2 N22 82.8(5) . . ?
N21 Co2 N22 91.9(4) . . ?
N24 Co2 N23 87.7(5) . . ?
N19 Co2 N23 97.6(5) . . ?
N21 Co2 N23 90.6(5) . . ?
N22 Co2 N23 177.4(5) . . ?
N24 Co2 N20 89.8(5) . . ?
N19 Co2 N20 179.0(5) . . ?
N21 Co2 N20 90.7(4) . . ?
N22 Co2 N20 96.2(4) . . ?
N23 Co2 N20 83.4(5) . . ?
N15 Co3 N16 94.0(4) . . ?
N15 Co3 N13 93.3(4) . . ?
N16 Co3 N13 172.4(4) . . ?
N15 Co3 N17 179.5(5) . . ?
N16 Co3 N17 86.5(4) . . ?
N13 Co3 N17 86.2(4) . . ?
N15 Co3 N18 95.2(4) . . ?
N16 Co3 N18 96.6(4) . . ?
N13 Co3 N18 80.8(4) . . ?
N17 Co3 N18 84.7(4) . . ?
N15 Co3 N14 94.7(4) . . ?
N16 Co3 N14 81.0(4) . . ?
N13 Co3 N14 100.3(4) . . ?
N17 Co3 N14 85.4(4) . . ?
N18 Co3 N14 170.0(4) . . ?
N11 Co4 N10 178.9(5) . . ?
N11 Co4 N8 91.8(4) . . ?
N10 Co4 N8 87.5(4) . . ?
N11 Co4 N9 91.7(4) . . ?
N10 Co4 N9 87.4(4) . . ?
N8 Co4 N9 82.9(4) . . ?
N11 Co4 N7 92.7(4) . . ?
N10 Co4 N7 88.2(4) . . ?
N8 Co4 N7 97.5(4) . . ?
N9 Co4 N7 175.6(4) . . ?
N11 Co4 N12 92.1(4) . . ?
N10 Co4 N12 88.6(4) . . ?
N8 Co4 N12 175.4(4) . . ?
N9 Co4 N12 99.4(4) . . ?
N7 Co4 N12 79.9(4) . . ?
F1 P1 F5 95.4(7) . . ?
F1 P1 F6 93.1(7) . . ?
F5 P1 F6 92.1(6) . . ?
F1 P1 F4 175.3(8) . . ?
F5 P1 F4 88.9(7) . . ?
F6 P1 F4 88.6(7) . . ?
F1 P1 F3 89.8(7) . . ?
F5 P1 F3 91.6(6) . . ?
F6 P1 F3 175.0(8) . . ?
F4 P1 F3 88.2(7) . . ?
F1 P1 F2 89.0(6) . . ?
F5 P1 F2 174.9(8) . . ?
F6 P1 F2 90.3(6) . . ?
F4 P1 F2 86.7(6) . . ?
F3 P1 F2 85.7(5) . . ?
F11 P2 F10 92.1(6) . . ?
F11 P2 F8 92.4(6) . . ?
F10 P2 F8 175.5(7) . . ?
F11 P2 F9 92.1(5) . . ?
F10 P2 F9 90.5(5) . . ?
F8 P2 F9 89.2(5) . . ?
F11 P2 F7 89.6(5) . . ?
F10 P2 F7 88.9(5) . . ?
F8 P2 F7 91.3(4) . . ?
F9 P2 F7 178.3(5) . . ?
F11 P2 F12 178.1(6) . . ?
F10 P2 F12 88.3(6) . . ?
F8 P2 F12 87.2(5) . . ?
F9 P2 F12 89.8(5) . . ?
F7 P2 F12 88.6(5) . . ?
F15 P3 F18 91.6(7) . . ?
F15 P3 F17 92.2(7) . . ?
F18 P3 F17 91.1(6) . . ?
F15 P3 F14 91.3(7) . . ?
F18 P3 F14 90.1(6) . . ?
F17 P3 F14 176.3(8) . . ?
F15 P3 F13 90.5(7) . . ?
F18 P3 F13 177.8(8) . . ?
F17 P3 F13 89.6(6) . . ?
F14 P3 F13 89.1(6) . . ?
F15 P3 F16 178.2(8) . . ?
F18 P3 F16 90.1(6) . . ?
F17 P3 F16 88.3(6) . . ?
F14 P3 F16 88.2(6) . . ?
F13 P3 F16 87.8(6) . . ?
F23 P4 F22 91.5(7) . . ?
F23 P4 F21 91.8(7) . . ?
F22 P4 F21 91.3(7) . . ?
F23 P4 F24 89.4(7) . . ?
F22 P4 F24 176.2(9) . . ?
F21 P4 F24 92.3(6) . . ?
F23 P4 F20 177.4(8) . . ?
F22 P4 F20 90.2(6) . . ?
F21 P4 F20 90.0(6) . . ?
F24 P4 F20 88.7(6) . . ?
F23 P4 F19 89.8(6) . . ?
F22 P4 F19 87.8(6) . . ?
F21 P4 F19 178.1(7) . . ?
F24 P4 F19 88.6(6) . . ?
F20 P4 F19 88.4(6) . . ?
F33 P5 F33 87.6(16) 2_554 . ?
F33 P5 F32 86.7(8) 2_554 2_554 ?
F33 P5 F32 174.3(14) . 2_554 ?
F33 P5 F32 174.3(14) 2_554 . ?
F33 P5 F32 86.7(8) . . ?
F32 P5 F32 99.0(17) 2_554 . ?
F33 P5 F31 89.8(8) 2_554 2_554 ?
F33 P5 F31 91.5(9) . 2_554 ?
F32 P5 F31 88.9(8) 2_554 2_554 ?
F32 P5 F31 90.0(9) . 2_554 ?
F33 P5 F31 91.5(9) 2_554 . ?
F33 P5 F31 89.8(8) . . ?
F32 P5 F31 90.0(9) 2_554 . ?
F32 P5 F31 88.9(8) . . ?
F31 P5 F31 178.2(9) 2_554 . ?
F30 P6 F26 90.6(8) . . ?
F30 P6 F27 179.0(10) . . ?
F26 P6 F27 89.9(8) . . ?
F30 P6 F29 90.5(8) . . ?
F26 P6 F29 178.2(9) . . ?
F27 P6 F29 89.0(8) . . ?
F30 P6 F28 89.8(7) . . ?
F26 P6 F28 91.2(7) . . ?
F27 P6 F28 91.1(7) . . ?
F29 P6 F28 90.2(7) . . ?
F30 P6 F25 89.5(7) . . ?
F26 P6 F25 90.8(7) . . ?
F27 P6 F25 89.6(7) . . ?
F29 P6 F25 87.8(7) . . ?
F28 P6 F25 177.9(8) . . ?
C31 N1 C27 119.8(12) . . ?
C31 N1 Co1 121.0(9) . . ?
C27 N1 Co1 119.2(9) . . ?
C36 N2 C32 118.8(12) . . ?
C36 N2 Co1 121.1(10) . . ?
C32 N2 Co1 120.0(9) . . ?
C15 N3 C19 118.7(13) . . ?
C15 N3 Co1 121.8(10) . . ?
C19 N3 Co1 119.3(10) . . ?
C1 N4 Co1 161.5(10) . . ?
C8 N5 C12 116.7(12) . . ?
C8 N5 Co1 123.1(10) . . ?
C12 N5 Co1 120.2(9) . . ?
C24 N6 C20 122.8(13) . . ?
C24 N6 Co1 119.0(10) . . ?
C20 N6 Co1 117.9(11) . . ?
C99 N7 C95 119.1(14) . . ?
C99 N7 Co4 119.6(10) . . ?
C95 N7 Co4 121.3(11) . . ?
C118 N8 C114 117.5(11) . . ?
C118 N8 Co4 122.6(9) . . ?
C114 N8 Co4 119.9(8) . . ?
C119 N9 C123 116.8(13) . . ?
C119 N9 Co4 121.3(9) . . ?
C123 N9 Co4 121.9(10) . . ?
C107 N10 C111 119.5(12) . . ?
C107 N10 Co4 122.3(10) . . ?
C111 N10 Co4 118.1(9) . . ?
C3 N11 Co4 176.4(11) . . ?
C102 N12 C106 121.3(12) . . ?
C102 N12 Co4 118.9(10) . . ?
C106 N12 Co4 119.7(9) . . ?
C90 N13 C94 118.8(12) . . ?
C90 N13 Co3 123.3(9) . . ?
C94 N13 Co3 117.7(10) . . ?
C77 N14 C73 120.9(12) . . ?
C77 N14 Co3 119.6(9) . . ?
C73 N14 Co3 118.6(9) . . ?
C4 N15 Co3 153.6(10) . . ?
C70 N16 C66 116.7(11) . . ?
C70 N16 Co3 120.6(9) . . ?
C66 N16 Co3 121.2(9) . . ?
C82 N17 C78 120.9(12) . . ?
C82 N17 Co3 118.3(9) . . ?
C78 N17 Co3 120.1(9) . . ?
C89 N18 C88 123.6(12) . . ?
C89 N18 Co3 120.4(9) . . ?
C88 N18 Co3 116.0(9) . . ?
C60 N19 C56 113.6(12) . . ?
C60 N19 Co2 124.4(10) . . ?
C56 N19 Co2 121.9(9) . . ?
C41 N20 C37 119.7(12) . . ?
C41 N20 Co2 118.6(9) . . ?
C37 N20 Co2 121.7(9) . . ?
C49 N21 C53 117.7(12) . . ?
C49 N21 Co2 120.4(10) . . ?
C53 N21 Co2 121.8(9) . . ?
C65 N22 C61 116.6(11) . . ?
C65 N22 Co2 122.1(9) . . ?
C61 N22 Co2 121.1(8) . . ?
C44 N23 C48 117.7(12) . . ?
C44 N23 Co2 121.2(9) . . ?
C48 N23 Co2 120.7(10) . . ?
C7 N24 Co2 169.9(11) . . ?
N4 C1 Re1 171.0(10) . . ?
N26 C2 Re1 177.6(12) . . ?
N11 C3 Re1 177.9(11) . . ?
N15 C4 Re1 176.9(11) . . ?
N25 C5 Re1 177.5(12) . . ?
N27 C6 Re1 177.3(12) . . ?
N24 C7 Re1 175.8(10) . . ?
C9 C8 N5 124.5(15) . . ?
C9 C8 H8A 117.7 . . ?
N5 C8 H8A 117.7 . . ?
C8 C9 C10 119.4(17) . . ?
C8 C9 H9A 120.3 . . ?
C10 C9 H9A 120.3 . . ?
C11 C10 C9 117.1(18) . . ?
C11 C10 H10A 121.4 . . ?
C9 C10 H10A 121.4 . . ?
C10 C11 C12 126.8(17) . . ?
C10 C11 H11A 116.6 . . ?
C12 C11 H11A 116.6 . . ?
C11 C12 N5 115.4(14) . . ?
C11 C12 C13 128.6(14) . . ?
N5 C12 C13 115.8(13) . . ?
C20 C13 C12 112.5(13) . . ?
C20 C13 C14 111.7(14) . . ?
C12 C13 C14 107.1(13) . . ?
C20 C13 C15 108.3(13) . . ?
C12 C13 C15 107.9(12) . . ?
C14 C13 C15 109.2(12) . . ?
C13 C14 H14A 109.5 . . ?
C13 C14 H14B 109.5 . . ?
H14A C14 H14B 109.5 . . ?
C13 C14 H14C 109.5 . . ?
H14A C14 H14C 109.5 . . ?
H14B C14 H14C 109.5 . . ?
N3 C15 C16 120.3(15) . . ?
N3 C15 C13 116.8(13) . . ?
C16 C15 C13 122.8(14) . . ?
C17 C16 C15 120.1(17) . . ?
C17 C16 H16A 120.0 . . ?
C15 C16 H16A 120.0 . . ?
C16 C17 C18 122.3(18) . . ?
C16 C17 H17A 118.9 . . ?
C18 C17 H17A 118.9 . . ?
C17 C18 C19 115.4(17) . . ?
C17 C18 H18A 122.3 . . ?
C19 C18 H18A 122.3 . . ?
N3 C19 C18 123.0(15) . . ?
N3 C19 H19A 118.5 . . ?
C18 C19 H19A 118.5 . . ?
N6 C20 C21 116.4(15) . . ?
N6 C20 C13 122.5(15) . . ?
C21 C20 C13 121.1(15) . . ?
C22 C21 C20 121.5(17) . . ?
C22 C21 H21A 119.3 . . ?
C20 C21 H21A 119.3 . . ?
C21 C22 C23 123.2(18) . . ?
C21 C22 H22A 118.4 . . ?
C23 C22 H22A 118.4 . . ?
C24 C23 C22 113.3(15) . . ?
C24 C23 H23A 123.4 . . ?
C22 C23 H23A 123.4 . . ?
N6 C24 C23 122.6(13) . . ?
N6 C24 C25 118.9(12) . . ?
C23 C24 C25 118.3(13) . . ?
C32 C25 C27 108.9(11) . . ?
C32 C25 C24 111.1(11) . . ?
C27 C25 C24 109.7(11) . . ?
C32 C25 C26 109.1(11) . . ?
C27 C25 C26 109.3(11) . . ?
C24 C25 C26 108.7(12) . . ?
C25 C26 H26A 109.5 . . ?
C25 C26 H26B 109.5 . . ?
H26A C26 H26B 109.5 . . ?
C25 C26 H26C 109.5 . . ?
H26A C26 H26C 109.5 . . ?
H26B C26 H26C 109.5 . . ?
N1 C27 C28 120.6(12) . . ?
N1 C27 C25 118.4(12) . . ?
C28 C27 C25 121.0(12) . . ?
C29 C28 C27 118.3(13) . . ?
C29 C28 H28A 120.8 . . ?
C27 C28 H28A 120.8 . . ?
C30 C29 C28 120.5(14) . . ?
C30 C29 H29A 119.8 . . ?
C28 C29 H29A 119.8 . . ?
C29 C30 C31 116.9(13) . . ?
C29 C30 H30A 121.5 . . ?
C31 C30 H30A 121.5 . . ?
N1 C31 C30 123.8(13) . . ?
N1 C31 H31A 118.1 . . ?
C30 C31 H31A 118.1 . . ?
N2 C32 C33 120.5(14) . . ?
N2 C32 C25 116.8(12) . . ?
C33 C32 C25 122.6(14) . . ?
C34 C33 C32 118.3(16) . . ?
C34 C33 H33A 120.9 . . ?
C32 C33 H33A 120.9 . . ?
C35 C34 C33 121.1(18) . . ?
C35 C34 H34A 119.4 . . ?
C33 C34 H34A 119.4 . . ?
C34 C35 C36 118.5(17) . . ?
C34 C35 H35A 120.8 . . ?
C36 C35 H35A 120.8 . . ?
N2 C36 C35 122.6(15) . . ?
N2 C36 H36A 118.7 . . ?
C35 C36 H36A 118.7 . . ?
N20 C37 C38 121.0(14) . . ?
N20 C37 H37A 119.5 . . ?
C38 C37 H37A 119.5 . . ?
C39 C38 C37 121.6(15) . . ?
C39 C38 H38A 119.2 . . ?
C37 C38 H38A 119.2 . . ?
C38 C39 C40 117.3(15) . . ?
C38 C39 H39A 121.3 . . ?
C40 C39 H39A 121.3 . . ?
C39 C40 C41 119.6(15) . . ?
C39 C40 H40A 120.2 . . ?
C41 C40 H40A 120.2 . . ?
N20 C41 C40 120.1(13) . . ?
N20 C41 C42 120.8(12) . . ?
C40 C41 C42 119.0(13) . . ?
C43 C42 C49 115.5(13) . . ?
C43 C42 C41 113.0(12) . . ?
C49 C42 C41 108.5(12) . . ?
C43 C42 C44 111.3(12) . . ?
C49 C42 C44 104.8(11) . . ?
C41 C42 C44 102.7(11) . . ?
C42 C43 H43A 109.5 . . ?
C42 C43 H43B 109.5 . . ?
H43A C43 H43B 109.5 . . ?
C42 C43 H43C 109.5 . . ?
H43A C43 H43C 109.5 . . ?
H43B C43 H43C 109.5 . . ?
N23 C44 C45 125.4(14) . . ?
N23 C44 C42 116.5(12) . . ?
C45 C44 C42 118.1(13) . . ?
C44 C45 C46 114.9(15) . . ?
C44 C45 H45A 122.5 . . ?
C46 C45 H45A 122.5 . . ?
C47 C46 C45 117.8(16) . . ?
C47 C46 H46A 121.1 . . ?
C45 C46 H46A 121.1 . . ?
C46 C47 C48 125.0(16) . . ?
C46 C47 H47A 117.5 . . ?
C48 C47 H47A 117.5 . . ?
N23 C48 C47 118.4(14) . . ?
N23 C48 H48A 120.8 . . ?
C47 C48 H48A 120.8 . . ?
N21 C49 C50 122.2(15) . . ?
N21 C49 C42 120.6(14) . . ?
C50 C49 C42 117.1(15) . . ?
C49 C50 C51 119.9(19) . . ?
C49 C50 H50A 120.0 . . ?
C51 C50 H50A 120.0 . . ?
C52 C51 C50 118.3(19) . . ?
C52 C51 H51A 120.8 . . ?
C50 C51 H51A 120.8 . . ?
C51 C52 C53 120.7(17) . . ?
C51 C52 H52A 119.7 . . ?
C53 C52 H52A 119.7 . . ?
C52 C53 N21 120.8(13) . . ?
C52 C53 C54 124.1(13) . . ?
N21 C53 C54 114.6(11) . . ?
C53 C54 C56 110.3(11) . . ?
C53 C54 C55 107.6(11) . . ?
C56 C54 C55 112.2(11) . . ?
C53 C54 C61 111.0(10) . . ?
C56 C54 C61 105.3(10) . . ?
C55 C54 C61 110.6(11) . . ?
C54 C55 H55A 109.5 . . ?
C54 C55 H55B 109.5 . . ?
H55A C55 H55B 109.5 . . ?
C54 C55 H55C 109.5 . . ?
H55A C55 H55C 109.5 . . ?
H55B C55 H55C 109.5 . . ?
C57 C56 N19 126.3(13) . . ?
C57 C56 C54 118.3(12) . . ?
N19 C56 C54 115.2(11) . . ?
C56 C57 C58 118.4(15) . . ?
C56 C57 H57A 120.8 . . ?
C58 C57 H57A 120.8 . . ?
C57 C58 C59 120.7(16) . . ?
C57 C58 H58A 119.7 . . ?
C59 C58 H58A 119.7 . . ?
C58 C59 C60 113.8(15) . . ?
C58 C59 H59A 123.1 . . ?
C60 C59 H59A 123.1 . . ?
N19 C60 C59 126.9(14) . . ?
N19 C60 H60A 116.6 . . ?
C59 C60 H60A 116.6 . . ?
C62 C61 N22 122.7(12) . . ?
C62 C61 C54 122.2(11) . . ?
N22 C61 C54 114.7(11) . . ?
C61 C62 C63 120.3(13) . . ?
C61 C62 H62A 119.8 . . ?
C63 C62 H62A 119.8 . . ?
C64 C63 C62 117.1(12) . . ?
C64 C63 H63A 121.5 . . ?
C62 C63 H63A 121.5 . . ?
C63 C64 C65 120.2(13) . . ?
C63 C64 H64A 119.9 . . ?
C65 C64 H64A 119.9 . . ?
N22 C65 C64 122.9(13) . . ?
N22 C65 H65A 118.6 . . ?
C64 C65 H65A 118.6 . . ?
C67 C66 N16 123.6(14) . . ?
C67 C66 H66A 118.2 . . ?
N16 C66 H66A 118.2 . . ?
C66 C67 C68 120.1(15) . . ?
C66 C67 H67A 119.9 . . ?
C68 C67 H67A 119.9 . . ?
C67 C68 C69 117.8(15) . . ?
C67 C68 H68A 121.1 . . ?
C69 C68 H68A 121.1 . . ?
C70 C69 C68 116.1(15) . . ?
C70 C69 H69A 122.0 . . ?
C68 C69 H69A 122.0 . . ?
N16 C70 C69 125.0(14) . . ?
N16 C70 C71 115.4(12) . . ?
C69 C70 C71 119.6(13) . . ?
C73 C71 C78 111.8(12) . . ?
C73 C71 C72 109.1(13) . . ?
C78 C71 C72 110.0(12) . . ?
C73 C71 C70 109.8(12) . . ?
C78 C71 C70 107.5(11) . . ?
C72 C71 C70 108.5(12) . . ?
C71 C72 H72A 109.5 . . ?
C71 C72 H72B 109.5 . . ?
H72A C72 H72B 109.5 . . ?
C71 C72 H72C 109.5 . . ?
H72A C72 H72C 109.5 . . ?
H72B C72 H72C 109.5 . . ?
N14 C73 C74 116.7(14) . . ?
N14 C73 C71 118.6(13) . . ?
C74 C73 C71 124.7(14) . . ?
C75 C74 C73 125.7(17) . . ?
C75 C74 H74A 117.1 . . ?
C73 C74 H74A 117.1 . . ?
C74 C75 C76 116.8(18) . . ?
C74 C75 H75A 121.6 . . ?
C76 C75 H75A 121.6 . . ?
C75 C76 C77 118.3(16) . . ?
C75 C76 H76A 120.9 . . ?
C77 C76 H76A 120.9 . . ?
N14 C77 C76 121.3(14) . . ?
N14 C77 H77A 119.3 . . ?
C76 C77 H77A 119.3 . . ?
N17 C78 C79 119.8(13) . . ?
N17 C78 C71 118.5(12) . . ?
C79 C78 C71 121.4(13) . . ?
C80 C79 C78 120.4(15) . . ?
C80 C79 H79A 119.8 . . ?
C78 C79 H79A 119.8 . . ?
C79 C80 C81 118.7(16) . . ?
C79 C80 H80A 120.6 . . ?
C81 C80 H80A 120.6 . . ?
C80 C81 C82 119.8(15) . . ?
C80 C81 H81A 120.1 . . ?
C82 C81 H81A 120.1 . . ?
N17 C82 C81 120.2(13) . . ?
N17 C82 C83 121.4(12) . . ?
C81 C82 C83 118.4(13) . . ?
C84 C83 C82 111.3(12) . . ?
C84 C83 C89 110.5(11) . . ?
C82 C83 C89 110.6(11) . . ?
C84 C83 C90 109.7(12) . . ?
C82 C83 C90 107.8(11) . . ?
C89 C83 C90 106.9(11) . . ?
C83 C84 H84A 109.5 . . ?
C83 C84 H84B 109.5 . . ?
H84A C84 H84B 109.5 . . ?
C83 C84 H84C 109.5 . . ?
H84A C84 H84C 109.5 . . ?
H84B C84 H84C 109.5 . . ?
C86 C85 C89 120.3(15) . . ?
C86 C85 H85A 119.9 . . ?
C89 C85 H85A 119.9 . . ?
C85 C86 C87 122.0(17) . . ?
C85 C86 H86A 119.0 . . ?
C87 C86 H86A 119.0 . . ?
C86 C87 C88 119.0(16) . . ?
C86 C87 H87A 120.5 . . ?
C88 C87 H87A 120.5 . . ?
N18 C88 C87 115.3(15) . . ?
N18 C88 H88A 122.3 . . ?
C87 C88 H88A 122.3 . . ?
N18 C89 C85 119.4(13) . . ?
N18 C89 C83 118.8(11) . . ?
C85 C89 C83 121.8(12) . . ?
N13 C90 C91 122.4(13) . . ?
N13 C90 C83 116.0(11) . . ?
C91 C90 C83 121.5(12) . . ?
C92 C91 C90 118.3(14) . . ?
C92 C91 H91A 120.8 . . ?
C90 C91 H91A 120.8 . . ?
C93 C92 C91 120.0(16) . . ?
C93 C92 H92A 120.0 . . ?
C91 C92 H92A 120.0 . . ?
C92 C93 C94 119.5(14) . . ?
C92 C93 H93A 120.3 . . ?
C94 C93 H93A 120.3 . . ?
N13 C94 C93 120.7(14) . . ?
N13 C94 H94A 119.7 . . ?
C93 C94 H94A 119.7 . . ?
N7 C95 C96 119.1(17) . . ?
N7 C95 H95A 120.4 . . ?
C96 C95 H95A 120.4 . . ?
C97 C96 C95 124(2) . . ?
C97 C96 H96A 118.2 . . ?
C95 C96 H96A 118.2 . . ?
C96 C97 C98 119(2) . . ?
C96 C97 H97A 120.4 . . ?
C98 C97 H97A 120.4 . . ?
C99 C98 C97 113.8(17) . . ?
C99 C98 H98A 123.1 . . ?
C97 C98 H98A 123.1 . . ?
N7 C99 C98 124.4(16) . . ?
N7 C99 C100 117.5(14) . . ?
C98 C99 C100 117.9(15) . . ?
C102 C100 C101 113.7(14) . . ?
C102 C100 C107 112.1(14) . . ?
C101 C100 C107 109.0(13) . . ?
C102 C100 C99 107.2(14) . . ?
C101 C100 C99 107.6(14) . . ?
C107 C100 C99 107.0(13) . . ?
C100 C101 H10B 109.5 . . ?
C100 C101 H10C 109.5 . . ?
H10B C101 H10C 109.5 . . ?
C100 C101 H10D 109.5 . . ?
H10B C101 H10D 109.5 . . ?
H10C C101 H10D 109.5 . . ?
N12 C102 C103 116.6(16) . . ?
N12 C102 C100 118.9(15) . . ?
C103 C102 C100 124.3(16) . . ?
C104 C103 C102 120.8(19) . . ?
C104 C103 H10E 119.6 . . ?
C102 C103 H10E 119.6 . . ?
C105 C104 C103 124.2(19) . . ?
C105 C104 H10F 117.9 . . ?
C103 C104 H10F 117.9 . . ?
C104 C105 C106 117.3(16) . . ?
C104 C105 H10G 121.4 . . ?
C106 C105 H10G 121.4 . . ?
N12 C106 C105 119.6(13) . . ?
N12 C106 H10H 120.2 . . ?
C105 C106 H10H 120.2 . . ?
N10 C107 C108 124.3(15) . . ?
N10 C107 C100 116.7(14) . . ?
C108 C107 C100 118.4(15) . . ?
C109 C108 C107 116.6(16) . . ?
C109 C108 H10I 121.7 . . ?
C107 C108 H10I 121.7 . . ?
C108 C109 C110 121.4(17) . . ?
C108 C109 H10J 119.3 . . ?
C110 C109 H10J 119.3 . . ?
C109 C110 C111 118.8(14) . . ?
C109 C110 H11B 120.6 . . ?
C111 C110 H11B 120.6 . . ?
N10 C111 C110 119.2(12) . . ?
N10 C111 C112 120.5(12) . . ?
C110 C111 C112 120.2(12) . . ?
C111 C112 C113 111.6(11) . . ?
C111 C112 C114 112.4(11) . . ?
C113 C112 C114 110.1(11) . . ?
C111 C112 C119 108.7(11) . . ?
C113 C112 C119 106.6(11) . . ?
C114 C112 C119 107.1(10) . . ?
C112 C113 H11C 109.5 . . ?
C112 C113 H11D 109.5 . . ?
H11C C113 H11D 109.5 . . ?
C112 C113 H11E 109.5 . . ?
H11C C113 H11E 109.5 . . ?
H11D C113 H11E 109.5 . . ?
C115 C114 N8 119.3(11) . . ?
C115 C114 C112 124.6(11) . . ?
N8 C114 C112 116.0(10) . . ?
C116 C115 C114 122.9(14) . . ?
C116 C115 H11F 118.5 . . ?
C114 C115 H11F 118.5 . . ?
C115 C116 C117 118.3(14) . . ?
C115 C116 H11G 120.8 . . ?
C117 C116 H11G 120.8 . . ?
C118 C117 C116 118.0(14) . . ?
C118 C117 H11H 121.0 . . ?
C116 C117 H11H 121.0 . . ?
N8 C118 C117 123.7(13) . . ?
N8 C118 H11I 118.2 . . ?
C117 C118 H11I 118.2 . . ?
N9 C119 C120 121.8(12) . . ?
N9 C119 C112 116.6(11) . . ?
C120 C119 C112 121.4(12) . . ?
C121 C120 C119 119.7(14) . . ?
C121 C120 H12A 120.2 . . ?
C119 C120 H12A 120.2 . . ?
C120 C121 C122 119.9(17) . . ?
C120 C121 H12B 120.1 . . ?
C122 C121 H12B 120.1 . . ?
C123 C122 C121 115.5(17) . . ?
C123 C122 H12C 122.3 . . ?
C121 C122 H12C 122.3 . . ?
N9 C123 C122 126.1(17) . . ?
N9 C123 H12D 116.9 . . ?
C122 C123 H12D 116.9 . . ?

loop_
_geom_bond_atom_site_label_1
_geom_bond_atom_site_label_2
_geom_bond_distance
_geom_bond_site_symmetry_2
_geom_bond_publ_flag
Re1 C4 2.070(12) . ?
Re1 C3 2.077(12) . ?
Re1 C6 2.077(13) . ?
Re1 C2 2.080(13) . ?
Re1 C1 2.083(12) . ?
Re1 C7 2.089(11) . ?
Re1 C5 2.128(13) . ?
Co1 N4 2.091(11) . ?
Co1 N5 2.114(11) . ?
Co1 N6 2.126(12) . ?
Co1 N2 2.128(11) . ?
Co1 N3 2.159(13) . ?
Co1 N1 2.174(11) . ?
Co2 N24 1.821(11) . ?
Co2 N19 1.933(12) . ?
Co2 N21 1.934(11) . ?
Co2 N22 1.959(10) . ?
Co2 N23 1.967(12) . ?
Co2 N20 1.985(11) . ?
Co3 N15 2.091(11) . ?
Co3 N16 2.121(11) . ?
Co3 N13 2.133(12) . ?
Co3 N17 2.151(10) . ?
Co3 N18 2.170(11) . ?
Co3 N14 2.184(11) . ?
Co4 N11 1.982(11) . ?
Co4 N10 2.051(11) . ?
Co4 N8 2.095(10) . ?
Co4 N9 2.103(10) . ?
Co4 N7 2.111(11) . ?
Co4 N12 2.111(12) . ?
P1 F1 1.450(10) . ?
P1 F5 1.477(9) . ?
P1 F6 1.480(10) . ?
P1 F4 1.521(11) . ?
P1 F3 1.531(10) . ?
P1 F2 1.561(9) . ?
P2 F11 1.544(8) . ?
P2 F10 1.556(9) . ?
P2 F8 1.565(8) . ?
P2 F9 1.595(8) . ?
P2 F7 1.600(8) . ?
P2 F12 1.609(9) . ?
P3 F15 1.569(13) . ?
P3 F18 1.577(12) . ?
P3 F17 1.597(12) . ?
P3 F14 1.599(11) . ?
P3 F13 1.615(12) . ?
P3 F16 1.633(12) . ?
P4 F23 1.548(11) . ?
P4 F22 1.551(11) . ?
P4 F21 1.555(12) . ?
P4 F24 1.569(11) . ?
P4 F20 1.583(11) . ?
P4 F19 1.593(11) . ?
P5 F33 1.571(15) 2_554 ?
P5 F33 1.571(15) . ?
P5 F32 1.578(15) 2_554 ?
P5 F32 1.578(15) . ?
P5 F31 1.578(11) 2_554 ?
P5 F31 1.578(11) . ?
P6 F30 1.498(15) . ?
P6 F26 1.500(15) . ?
P6 F27 1.506(15) . ?
P6 F29 1.520(15) . ?
P6 F28 1.525(14) . ?
P6 F25 1.548(14) . ?
N1 C31 1.328(16) . ?
N1 C27 1.334(16) . ?
N2 C36 1.332(17) . ?
N2 C32 1.366(17) . ?
N3 C15 1.340(18) . ?
N3 C19 1.363(18) . ?
N4 C1 1.128(13) . ?
N5 C8 1.371(17) . ?
N5 C12 1.454(18) . ?
N6 C24 1.347(17) . ?
N6 C20 1.359(19) . ?
N7 C99 1.338(19) . ?
N7 C95 1.364(19) . ?
N8 C118 1.358(16) . ?
N8 C114 1.389(15) . ?
N9 C119 1.322(15) . ?
N9 C123 1.334(19) . ?
N10 C107 1.335(18) . ?
N10 C111 1.378(16) . ?
N11 C3 1.163(14) . ?
N12 C102 1.357(19) . ?
N12 C106 1.432(16) . ?
N13 C90 1.315(16) . ?
N13 C94 1.345(17) . ?
N14 C77 1.286(16) . ?
N14 C73 1.357(17) . ?
N15 C4 1.145(14) . ?
N16 C70 1.345(16) . ?
N16 C66 1.368(16) . ?
N17 C82 1.318(16) . ?
N17 C78 1.325(17) . ?
N18 C89 1.308(15) . ?
N18 C88 1.378(18) . ?
N19 C60 1.353(17) . ?
N19 C56 1.376(16) . ?
N20 C41 1.312(16) . ?
N20 C37 1.365(16) . ?
N21 C49 1.305(17) . ?
N21 C53 1.402(16) . ?
N22 C65 1.317(17) . ?
N22 C61 1.370(15) . ?
N23 C44 1.331(17) . ?
N23 C48 1.353(17) . ?
N24 C7 1.193(14) . ?
N25 C5 1.127(15) . ?
N26 C2 1.212(15) . ?
N27 C6 1.184(15) . ?
C8 C9 1.36(2) . ?
C8 H8A 0.9500 . ?
C9 C10 1.42(2) . ?
C9 H9A 0.9500 . ?
C10 C11 1.30(2) . ?
C10 H10A 0.9500 . ?
C11 C12 1.42(2) . ?
C11 H11A 0.9500 . ?
C12 C13 1.51(2) . ?
C13 C20 1.49(2) . ?
C13 C14 1.55(2) . ?
C13 C15 1.56(2) . ?
C14 H14A 0.9800 . ?
C14 H14B 0.9800 . ?
C14 H14C 0.9800 . ?
C15 C16 1.39(2) . ?
C16 C17 1.35(2) . ?
C16 H16A 0.9500 . ?
C17 C18 1.37(2) . ?
C17 H17A 0.9500 . ?
C18 C19 1.42(2) . ?
C18 H18A 0.9500 . ?
C19 H19A 0.9500 . ?
C20 C21 1.44(2) . ?
C21 C22 1.32(2) . ?
C21 H21A 0.9500 . ?
C22 C23 1.43(2) . ?
C22 H22A 0.9500 . ?
C23 C24 1.43(2) . ?
C23 H23A 0.9500 . ?
C24 C25 1.547(19) . ?
C25 C32 1.531(19) . ?
C25 C27 1.531(19) . ?
C25 C26 1.576(19) . ?
C26 H26A 0.9800 . ?
C26 H26B 0.9800 . ?
C26 H26C 0.9800 . ?
C27 C28 1.431(18) . ?
C28 C29 1.389(18) . ?
C28 H28A 0.9500 . ?
C29 C30 1.385(18) . ?
C29 H29A 0.9500 . ?
C30 C31 1.401(18) . ?
C30 H30A 0.9500 . ?
C31 H31A 0.9500 . ?
C32 C33 1.40(2) . ?
C33 C34 1.37(2) . ?
C33 H33A 0.9500 . ?
C34 C35 1.35(2) . ?
C34 H34A 0.9500 . ?
C35 C36 1.37(2) . ?
C35 H35A 0.9500 . ?
C36 H36A 0.9500 . ?
C37 C38 1.383(19) . ?
C37 H37A 0.9500 . ?
C38 C39 1.343(19) . ?
C38 H38A 0.9500 . ?
C39 C40 1.40(2) . ?
C39 H39A 0.9500 . ?
C40 C41 1.44(2) . ?
C40 H40A 0.9500 . ?
C41 C42 1.53(2) . ?
C42 C43 1.52(2) . ?
C42 C49 1.53(2) . ?
C42 C44 1.63(2) . ?
C43 H43A 0.9800 . ?
C43 H43B 0.9800 . ?
C43 H43C 0.9800 . ?
C44 C45 1.39(2) . ?
C45 C46 1.45(2) . ?
C45 H45A 0.9500 . ?
C46 C47 1.29(2) . ?
C46 H46A 0.9500 . ?
C47 C48 1.397(19) . ?
C47 H47A 0.9500 . ?
C48 H48A 0.9500 . ?
C49 C50 1.38(2) . ?
C50 C51 1.38(2) . ?
C50 H50A 0.9500 . ?
C51 C52 1.34(2) . ?
C51 H51A 0.9500 . ?
C52 C53 1.366(19) . ?
C52 H52A 0.9500 . ?
C53 C54 1.502(18) . ?
C54 C56 1.518(17) . ?
C54 C55 1.538(18) . ?
C54 C61 1.588(18) . ?
C55 H55A 0.9800 . ?
C55 H55B 0.9800 . ?
C55 H55C 0.9800 . ?
C56 C57 1.344(19) . ?
C57 C58 1.40(2) . ?
C57 H57A 0.9500 . ?
C58 C59 1.42(2) . ?
C58 H58A 0.9500 . ?
C59 C60 1.43(2) . ?
C59 H59A 0.9500 . ?
C60 H60A 0.9500 . ?
C61 C62 1.369(18) . ?
C62 C63 1.391(18) . ?
C62 H62A 0.9500 . ?
C63 C64 1.358(17) . ?
C63 H63A 0.9500 . ?
C64 C65 1.414(18) . ?
C64 H64A 0.9500 . ?
C65 H65A 0.9500 . ?
C66 C67 1.308(19) . ?
C66 H66A 0.9500 . ?
C67 C68 1.41(2) . ?
C67 H67A 0.9500 . ?
C68 C69 1.44(2) . ?
C68 H68A 0.9500 . ?
C69 C70 1.36(2) . ?
C69 H69A 0.9500 . ?
C70 C71 1.593(19) . ?
C71 C73 1.52(2) . ?
C71 C78 1.54(2) . ?
C71 C72 1.56(2) . ?
C72 H72A 0.9800 . ?
C72 H72B 0.9800 . ?
C72 H72C 0.9800 . ?
C73 C74 1.38(2) . ?
C74 C75 1.30(2) . ?
C74 H74A 0.9500 . ?
C75 C76 1.38(2) . ?
C75 H75A 0.9500 . ?
C76 C77 1.44(2) . ?
C76 H76A 0.9500 . ?
C77 H77A 0.9500 . ?
C78 C79 1.416(19) . ?
C79 C80 1.332(19) . ?
C79 H79A 0.9500 . ?
C80 C81 1.37(2) . ?
C80 H80A 0.9500 . ?
C81 C82 1.41(2) . ?
C81 H81A 0.9500 . ?
C82 C83 1.531(19) . ?
C83 C84 1.513(19) . ?
C83 C89 1.563(18) . ?
C83 C90 1.603(19) . ?
C84 H84A 0.9800 . ?
C84 H84B 0.9800 . ?
C84 H84C 0.9800 . ?
C85 C86 1.32(2) . ?
C85 C89 1.393(19) . ?
C85 H85A 0.9500 . ?
C86 C87 1.35(2) . ?
C86 H86A 0.9500 . ?
C87 C88 1.45(2) . ?
C87 H87A 0.9500 . ?
C88 H88A 0.9500 . ?
C90 C91 1.404(18) . ?
C91 C92 1.36(2) . ?
C91 H91A 0.9500 . ?
C92 C93 1.338(19) . ?
C92 H92A 0.9500 . ?
C93 C94 1.409(19) . ?
C93 H93A 0.9500 . ?
C94 H94A 0.9500 . ?
C95 C96 1.42(2) . ?
C95 H95A 0.9500 . ?
C96 C97 1.22(2) . ?
C96 H96A 0.9500 . ?
C97 C98 1.55(3) . ?
C97 H97A 0.9500 . ?
C98 C99 1.36(2) . ?
C98 H98A 0.9500 . ?
C99 C100 1.60(2) . ?
C100 C102 1.50(2) . ?
C100 C101 1.50(2) . ?
C100 C107 1.58(2) . ?
C101 H10B 0.9800 . ?
C101 H10C 0.9800 . ?
C101 H10D 0.9800 . ?
C102 C103 1.46(2) . ?
C103 C104 1.34(2) . ?
C103 H10E 0.9500 . ?
C104 C105 1.34(2) . ?
C104 H10F 0.9500 . ?
C105 C106 1.433(19) . ?
C105 H10G 0.9500 . ?
C106 H10H 0.9500 . ?
C107 C108 1.39(2) . ?
C108 C109 1.38(2) . ?
C108 H10I 0.9500 . ?
C109 C110 1.40(2) . ?
C109 H10J 0.9500 . ?
C110 C111 1.417(18) . ?
C110 H11B 0.9500 . ?
C111 C112 1.478(18) . ?
C112 C113 1.533(18) . ?
C112 C114 1.546(17) . ?
C112 C119 1.574(18) . ?
C113 H11C 0.9800 . ?
C113 H11D 0.9800 . ?
C113 H11E 0.9800 . ?
C114 C115 1.369(17) . ?
C115 C116 1.339(19) . ?
C115 H11F 0.9500 . ?
C116 C117 1.42(2) . ?
C116 H11G 0.9500 . ?
C117 C118 1.359(18) . ?
C117 H11H 0.9500 . ?
C118 H11I 0.9500 . ?
C119 C120 1.392(18) . ?
C120 C121 1.35(2) . ?
C120 H12A 0.9500 . ?
C121 C122 1.40(2) . ?
C121 H12B 0.9500 . ?
C122 C123 1.37(2) . ?
C122 H12C 0.9500 . ?
C123 H12D 0.9500 . ?

loop_
_platon_squeeze_void_nr
_platon_squeeze_void_average_x
_platon_squeeze_void_average_y
_platon_squeeze_void_average_z
_platon_squeeze_void_volume
_platon_squeeze_void_count_electrons
_platon_squeeze_void_content
1 0.433 0.533 0.053 83 36 ' '
2 0.933 0.033 0.053 83 36 ' '
3 0.282 0.209 0.250 5103 1566 ' '
4 0.337 0.058 0.057 15 5 ' '
5 0.837 0.558 0.057 15 5 ' '
6 0.067 0.033 0.447 83 37 ' '
7 0.567 0.533 0.447 83 37 ' '
8 0.163 0.558 0.443 15 8 ' '
9 0.663 0.058 0.443 15 8 ' '
10 0.433 0.467 0.553 83 36 ' '
11 0.933 0.967 0.553 83 36 ' '
12 0.282 0.789 0.750 5103 1573 ' '
13 0.337 0.942 0.557 15 6 ' '
14 0.837 0.442 0.557 15 6 ' '
15 0.067 -0.033 0.947 83 38 ' '
16 0.567 0.467 0.947 83 38 ' '
17 0.163 0.442 0.943 15 9 ' '
18 0.663 0.942 0.943 15 9 ' '
